data_2230118
loop_
_publ_author_name
'Xin, Xianrong'
'Li, Min'
'Chen, Zhimin'
'Zhu, Ruitao'

_publ_section_title
;
 1-(2,3-Dimethoxybenzylidene)-2-(2,4-dinitrophenyl)hydrazine
;
_journal_coeditor_code PV2405
_journal_issue 5
_journal_name_full 'Acta Crystallographica Section E'
_journal_page_first o1169
_journal_paper_doi 10.1107/S1600536811013894
_journal_volume 67
_journal_year 2011
_chemical_formula_iupac 'C15 H14 N4 O6'
_chemical_formula_moiety 'C15 H14 N4 O6'
_chemical_formula_sum 'C15 H14 N4 O6'
_chemical_formula_weight 346.30
_chemical_name_systematic
;
1-(2,3-Dimethoxybenzylidene)-2-(2,4-dinitrophenyl)hydrazine
;
_space_group_IT_number 2
_symmetry_cell_setting triclinic
_symmetry_space_group_name_Hall '-P 1'
_symmetry_space_group_name_H-M 'P -1'
_atom_sites_solution_hydrogens geom
_atom_sites_solution_primary direct
_atom_sites_solution_secondary difmap
_audit_creation_method SHELXL-97
_cell_angle_alpha 85.038(2)
_cell_angle_beta 82.7730(10)
_cell_angle_gamma 65.8940(10)
_cell_formula_units_Z 2
_cell_length_a 7.8409(8)
_cell_length_b 7.9200(9)
_cell_length_c 13.8961(14)
_cell_measurement_reflns_used 855
_cell_measurement_temperature 298(2)
_cell_measurement_theta_max 22.814
_cell_measurement_theta_min 2.82
_cell_volume 780.84(14)
_computing_cell_refinement 'SAINT (Bruker, 2007)'
_computing_data_collection 'SMART (Bruker, 2007)'
_computing_data_reduction 'SAINT (Bruker, 2007)'
_computing_molecular_graphics 'SHELXTL (Sheldrick, 2008) and PLATON (Spek, 2009)'
_computing_publication_material 'SHELXTL (Sheldrick, 2008)'
_computing_structure_refinement 'SHELXL97 (Sheldrick, 2008)'
_computing_structure_solution 'SHELXS97 (Sheldrick, 2008)'
_diffrn_ambient_temperature 298(2)
_diffrn_measured_fraction_theta_full 0.988
_diffrn_measured_fraction_theta_max 0.988
_diffrn_measurement_device_type 'Bruker SMART CCD'
_diffrn_measurement_method '\f and \w'
_diffrn_radiation_monochromator graphite
_diffrn_radiation_source 'fine-focus sealed tube'
_diffrn_radiation_type MoK\a
_diffrn_radiation_wavelength 0.71073
_diffrn_reflns_av_R_equivalents 0.0324
_diffrn_reflns_av_sigmaI/netI 0.0489
_diffrn_reflns_limit_h_max 9
_diffrn_reflns_limit_h_min -9
_diffrn_reflns_limit_k_max 9
_diffrn_reflns_limit_k_min -9
_diffrn_reflns_limit_l_max 8
_diffrn_reflns_limit_l_min -16
_diffrn_reflns_number 4130
_diffrn_reflns_theta_full 25.01
_diffrn_reflns_theta_max 25.01
_diffrn_reflns_theta_min 2.82
_diffrn_standards_number 0
_exptl_absorpt_coefficient_mu 0.116
_exptl_absorpt_correction_T_max 0.9582
_exptl_absorpt_correction_T_min 0.9516
_exptl_absorpt_correction_type multi-scan
_exptl_absorpt_process_details '(SADABS; Bruker, 2007)'
_exptl_crystal_colour orange
_exptl_crystal_density_diffrn 1.473
_exptl_crystal_density_method 'not measured'
_exptl_crystal_description block
_exptl_crystal_F_000 360
_exptl_crystal_size_max 0.43
_exptl_crystal_size_mid 0.38
_exptl_crystal_size_min 0.37
_refine_diff_density_max 0.282
_refine_diff_density_min -0.246
_refine_ls_extinction_coef 0.028(5)
_refine_ls_extinction_expression Fc^*^=kFc[1+0.001xFc^2^\l^3^/sin(2\q)]^-1/4^
_refine_ls_extinction_method 'SHELXL97 (Sheldrick, 2008)'
_refine_ls_goodness_of_fit_ref 1.056
_refine_ls_hydrogen_treatment constr
_refine_ls_matrix_type full
_refine_ls_number_parameters 229
_refine_ls_number_reflns 2725
_refine_ls_number_restraints 0
_refine_ls_restrained_S_all 1.056
_refine_ls_R_factor_all 0.0970
_refine_ls_R_factor_gt 0.0633
_refine_ls_shift/su_max 0.000
_refine_ls_shift/su_mean 0.000
_refine_ls_structure_factor_coef Fsqd
_refine_ls_weighting_details 'calc w=1/[\s^2^(Fo^2^)+(0.0737P)^2^] where P=(Fo^2^+2Fc^2^)/3'
_refine_ls_weighting_scheme calc
_refine_ls_wR_factor_gt 0.1545
_refine_ls_wR_factor_ref 0.1775
_reflns_number_gt 1414
_reflns_number_total 2725
_reflns_threshold_expression I>2\s(I)
_cod_data_source_file pv2405.cif
_cod_data_source_block I
_cod_original_cell_volume 780.85(14)
_cod_database_code 2230118
_cod_database_fobs_code 2230118

loop_
_symmetry_equiv_pos_as_xyz
'x, y, z'
'-x, -y, -z'

loop_
_atom_site_type_symbol
_atom_site_label
_atom_site_fract_x
_atom_site_fract_y
_atom_site_fract_z
_atom_site_U_iso_or_equiv
_atom_site_adp_type
_atom_site_calc_flag
_atom_site_refinement_flags
_atom_site_occupancy
_atom_site_disorder_assembly
_atom_site_disorder_group
N N1 0.6288(3) 0.1887(3) 0.55122(17) 0.0672(7) Uani d . 1 . .
H H1 0.7290 0.1995 0.5243 0.081 Uiso calc R 1 . .
N N2 0.4685(3) 0.2598(3) 0.50406(17) 0.0627(6) Uani d . 1 . .
N N3 0.9691(3) 0.0341(4) 0.6504(3) 0.0789(8) Uani d . 1 . .
N N4 0.6248(5) -0.1660(4) 0.9164(2) 0.0889(9) Uani d . 1 . .
O O1 0.9777(3) 0.1238(4) 0.57412(19) 0.0936(8) Uani d . 1 . .
O O2 1.1061(3) -0.0474(4) 0.6963(2) 0.1191(10) Uani d . 1 . .
O O3 0.7741(4) -0.2406(4) 0.9539(2) 0.1259(11) Uani d . 1 . .
O O4 0.4763(4) -0.1674(4) 0.95499(18) 0.1107(9) Uani d . 1 . .
O O5 0.5156(3) 0.5336(3) 0.25258(14) 0.0734(6) Uani d . 1 . .
O O6 0.2347(3) 0.6845(3) 0.13346(16) 0.0810(7) Uani d . 1 . .
C C1 0.6302(3) 0.1025(3) 0.6391(2) 0.0549(7) Uani d . 1 . .
C C2 0.7926(3) 0.0256(4) 0.6903(2) 0.0626(8) Uani d . 1 . .
C C3 0.7883(4) -0.0608(4) 0.7802(2) 0.0681(8) Uani d . 1 . .
H H3 0.8956 -0.1094 0.8130 0.082 Uiso calc R 1 . .
C C4 0.6287(4) -0.0754(4) 0.8214(2) 0.0652(8) Uani d . 1 . .
C C5 0.4661(4) -0.0033(4) 0.7723(2) 0.0651(8) Uani d . 1 . .
H H5 0.3567 -0.0136 0.8008 0.078 Uiso calc R 1 . .
C C6 0.4688(4) 0.0809(4) 0.6841(2) 0.0609(7) Uani d . 1 . .
H H6 0.3609 0.1260 0.6518 0.073 Uiso calc R 1 . .
C C7 0.4850(4) 0.3361(4) 0.4206(2) 0.0627(7) Uani d . 1 . .
H H7 0.6000 0.3394 0.3968 0.075 Uiso calc R 1 . .
C C8 0.3275(4) 0.4181(4) 0.3620(2) 0.0588(7) Uani d . 1 . .
C C9 0.3505(4) 0.5101(4) 0.2741(2) 0.0602(7) Uani d . 1 . .
C C10 0.2012(4) 0.5909(4) 0.2156(2) 0.0641(8) Uani d . 1 . .
C C11 0.0346(4) 0.5735(4) 0.2461(2) 0.0744(9) Uani d . 1 . .
H H11 -0.0643 0.6240 0.2074 0.089 Uiso calc R 1 . .
C C12 0.0117(4) 0.4825(4) 0.3330(3) 0.0756(9) Uani d . 1 . .
H H12 -0.1026 0.4740 0.3525 0.091 Uiso calc R 1 . .
C C13 0.1564(4) 0.4046(4) 0.3907(2) 0.0684(8) Uani d . 1 . .
H H13 0.1404 0.3428 0.4488 0.082 Uiso calc R 1 . .
C C14 0.6191(4) 0.4797(5) 0.1608(2) 0.0847(10) Uani d . 1 . .
H H14A 0.5771 0.3991 0.1323 0.127 Uiso calc R 1 . .
H H14B 0.7503 0.4159 0.1691 0.127 Uiso calc R 1 . .
H H14C 0.5998 0.5877 0.1190 0.127 Uiso calc R 1 . .
C C15 0.0951(5) 0.7525(5) 0.0675(3) 0.1016(12) Uani d . 1 . .
H H15A 0.0718 0.6516 0.0472 0.152 Uiso calc R 1 . .
H H15B 0.1378 0.8107 0.0118 0.152 Uiso calc R 1 . .
H H15C -0.0187 0.8412 0.0987 0.152 Uiso calc R 1 . .

loop_
_atom_site_aniso_label
_atom_site_aniso_U_11
_atom_site_aniso_U_22
_atom_site_aniso_U_33
_atom_site_aniso_U_12
_atom_site_aniso_U_13
_atom_site_aniso_U_23
N1 0.0509(13) 0.0903(17) 0.0649(17) -0.0324(12) -0.0047(11) -0.0079(13)
N2 0.0547(14) 0.0696(15) 0.0639(16) -0.0245(12) -0.0081(11) -0.0030(12)
N3 0.0472(15) 0.0818(19) 0.110(2) -0.0237(14) -0.0100(15) -0.0246(16)
N4 0.117(3) 0.088(2) 0.081(2) -0.0550(19) -0.0386(19) 0.0088(16)
O1 0.0661(14) 0.133(2) 0.0922(18) -0.0513(14) 0.0068(12) -0.0250(15)
O2 0.0526(13) 0.124(2) 0.180(3) -0.0300(13) -0.0379(16) 0.0068(18)
O3 0.136(2) 0.138(2) 0.114(2) -0.0557(18) -0.0725(19) 0.0353(17)
O4 0.142(2) 0.140(2) 0.0873(19) -0.095(2) -0.0317(16) 0.0251(15)
O5 0.0724(13) 0.0967(15) 0.0642(13) -0.0473(12) -0.0049(10) -0.0064(10)
O6 0.0827(14) 0.0920(15) 0.0730(15) -0.0389(12) -0.0219(11) 0.0126(12)
C1 0.0492(15) 0.0540(15) 0.0625(19) -0.0194(13) -0.0076(12) -0.0111(13)
C2 0.0461(16) 0.0640(18) 0.080(2) -0.0201(13) -0.0103(14) -0.0183(16)
C3 0.0621(19) 0.0584(17) 0.087(2) -0.0196(15) -0.0281(16) -0.0119(16)
C4 0.077(2) 0.0615(17) 0.066(2) -0.0324(15) -0.0250(15) -0.0003(14)
C5 0.0628(18) 0.0648(18) 0.076(2) -0.0329(15) -0.0142(15) 0.0020(15)
C6 0.0515(16) 0.0651(17) 0.070(2) -0.0256(13) -0.0144(13) -0.0007(15)
C7 0.0573(17) 0.0741(19) 0.0600(19) -0.0302(15) -0.0019(13) -0.0060(15)
C8 0.0543(16) 0.0630(17) 0.0602(18) -0.0240(14) -0.0005(13) -0.0129(13)
C9 0.0572(17) 0.0653(17) 0.0628(19) -0.0287(14) -0.0009(13) -0.0125(14)
C10 0.0627(18) 0.0639(18) 0.067(2) -0.0250(15) -0.0085(14) -0.0074(15)
C11 0.0620(19) 0.075(2) 0.089(2) -0.0260(16) -0.0185(16) -0.0074(17)
C12 0.0578(18) 0.078(2) 0.095(3) -0.0327(16) 0.0006(17) -0.0115(18)
C13 0.0627(18) 0.0689(19) 0.076(2) -0.0293(15) -0.0014(15) -0.0098(15)
C14 0.080(2) 0.113(3) 0.072(2) -0.051(2) -0.0011(16) -0.0033(18)
C15 0.095(3) 0.120(3) 0.084(3) -0.035(2) -0.032(2) 0.019(2)

loop_
_atom_type_symbol
_atom_type_description
_atom_type_scat_dispersion_real
_atom_type_scat_dispersion_imag
_atom_type_scat_source
C C 0.0033 0.0016 'International Tables Vol C Tables 4.2.6.8 and 6.1.1.4'
H H 0.0000 0.0000 'International Tables Vol C Tables 4.2.6.8 and 6.1.1.4'
N N 0.0061 0.0033 'International Tables Vol C Tables 4.2.6.8 and 6.1.1.4'
O O 0.0106 0.0060 'International Tables Vol C Tables 4.2.6.8 and 6.1.1.4'

loop_
_geom_angle_atom_site_label_1
_geom_angle_atom_site_label_2
_geom_angle_atom_site_label_3
_geom_angle_site_symmetry_1
_geom_angle_site_symmetry_3
_geom_angle
_geom_angle_publ_flag
C1 N1 N2 . . 120.6(2) ?
C1 N1 H1 . . 119.7 ?
N2 N1 H1 . . 119.7 ?
C7 N2 N1 . . 114.9(2) ?
O2 N3 O1 . . 122.2(3) ?
O2 N3 C2 . . 117.5(3) ?
O1 N3 C2 . . 120.3(3) ?
O4 N4 O3 . . 123.2(3) ?
O4 N4 C4 . . 119.1(3) ?
O3 N4 C4 . . 117.7(3) ?
C9 O5 C14 . . 118.8(2) ?
C10 O6 C15 . . 117.7(2) ?
N1 C1 C6 . . 120.8(2) ?
N1 C1 C2 . . 122.6(3) ?
C6 C1 C2 . . 116.5(3) ?
C3 C2 C1 . . 121.0(3) ?
C3 C2 N3 . . 117.3(3) ?
C1 C2 N3 . . 121.8(3) ?
C4 C3 C2 . . 120.4(3) ?
C4 C3 H3 . . 119.8 ?
C2 C3 H3 . . 119.8 ?
C3 C4 C5 . . 120.2(3) ?
C3 C4 N4 . . 120.1(3) ?
C5 C4 N4 . . 119.6(3) ?
C6 C5 C4 . . 119.9(3) ?
C6 C5 H5 . . 120.0 ?
C4 C5 H5 . . 120.0 ?
C5 C6 C1 . . 121.9(2) ?
C5 C6 H6 . . 119.0 ?
C1 C6 H6 . . 119.0 ?
N2 C7 C8 . . 121.3(3) ?
N2 C7 H7 . . 119.4 ?
C8 C7 H7 . . 119.4 ?
C13 C8 C9 . . 119.6(3) ?
C13 C8 C7 . . 121.7(3) ?
C9 C8 C7 . . 118.7(2) ?
O5 C9 C8 . . 117.6(2) ?
O5 C9 C10 . . 121.8(3) ?
C8 C9 C10 . . 120.2(3) ?
O6 C10 C11 . . 125.7(3) ?
O6 C10 C9 . . 115.8(3) ?
C11 C10 C9 . . 118.4(3) ?
C10 C11 C12 . . 121.4(3) ?
C10 C11 H11 . . 119.3 ?
C12 C11 H11 . . 119.3 ?
C13 C12 C11 . . 120.4(3) ?
C13 C12 H12 . . 119.8 ?
C11 C12 H12 . . 119.8 ?
C12 C13 C8 . . 120.0(3) ?
C12 C13 H13 . . 120.0 ?
C8 C13 H13 . . 120.0 ?
O5 C14 H14A . . 109.5 ?
O5 C14 H14B . . 109.5 ?
H14A C14 H14B . . 109.5 ?
O5 C14 H14C . . 109.5 ?
H14A C14 H14C . . 109.5 ?
H14B C14 H14C . . 109.5 ?
O6 C15 H15A . . 109.5 ?
O6 C15 H15B . . 109.5 ?
H15A C15 H15B . . 109.5 ?
O6 C15 H15C . . 109.5 ?
H15A C15 H15C . . 109.5 ?
H15B C15 H15C . . 109.5 ?

loop_
_geom_bond_atom_site_label_1
_geom_bond_atom_site_label_2
_geom_bond_site_symmetry_2
_geom_bond_distance
_geom_bond_publ_flag
N1 C1 . 1.345(3) ?
N1 N2 . 1.375(3) ?
N1 H1 . 0.8600 ?
N2 C7 . 1.278(3) ?
N3 O2 . 1.230(3) ?
N3 O1 . 1.234(3) ?
N3 C2 . 1.451(4) ?
N4 O4 . 1.223(3) ?
N4 O3 . 1.236(3) ?
N4 C4 . 1.450(4) ?
O5 C9 . 1.375(3) ?
O5 C14 . 1.420(3) ?
O6 C10 . 1.363(3) ?
O6 C15 . 1.420(3) ?
C1 C6 . 1.407(4) ?
C1 C2 . 1.421(4) ?
C2 C3 . 1.375(4) ?
C3 C4 . 1.355(4) ?
C3 H3 . 0.9300 ?
C4 C5 . 1.404(4) ?
C5 C6 . 1.347(4) ?
C5 H5 . 0.9300 ?
C6 H6 . 0.9300 ?
C7 C8 . 1.455(4) ?
C7 H7 . 0.9300 ?
C8 C13 . 1.395(4) ?
C8 C9 . 1.397(4) ?
C9 C10 . 1.408(4) ?
C10 C11 . 1.379(4) ?
C11 C12 . 1.382(4) ?
C11 H11 . 0.9300 ?
C12 C13 . 1.372(4) ?
C12 H12 . 0.9300 ?
C13 H13 . 0.9300 ?
C14 H14A . 0.9600 ?
C14 H14B . 0.9600 ?
C14 H14C . 0.9600 ?
C15 H15A . 0.9600 ?
C15 H15B . 0.9600 ?
C15 H15C . 0.9600 ?

loop_
_geom_hbond_atom_site_label_D
_geom_hbond_atom_site_label_H
_geom_hbond_atom_site_label_A
_geom_hbond_site_symmetry_A
_geom_hbond_distance_DH
_geom_hbond_distance_HA
_geom_hbond_distance_DA
_geom_hbond_angle_DHA
_geom_hbond_publ_flag
N1 H1 O1 . 0.86 1.99 2.625(4) 130 y
N1 H1 N3 . 0.86 2.60 2.913(4) 103 ?
C3 H3 O2 . 0.93 2.33 2.654(4) 100 ?
C6 H6 N2 . 0.93 2.44 2.766(4) 100 ?
C7 H7 O5 . 0.93 2.41 2.737(4) 101 ?
C14 H14A O4 2_656 0.96 2.48 3.431(4) 170 y

loop_
_geom_torsion_atom_site_label_1
_geom_torsion_atom_site_label_2
_geom_torsion_atom_site_label_3
_geom_torsion_atom_site_label_4
_geom_torsion_site_symmetry_1
_geom_torsion_site_symmetry_2
_geom_torsion_site_symmetry_3
_geom_torsion_site_symmetry_4
_geom_torsion
_geom_torsion_publ_flag
C1 N1 N2 C7 . . . . -179.1(2) ?
N2 N1 C1 C6 . . . . 0.9(4) ?
N2 N1 C1 C2 . . . . 179.5(2) ?
N1 C1 C2 C3 . . . . 179.7(2) ?
C6 C1 C2 C3 . . . . -1.7(4) ?
N1 C1 C2 N3 . . . . -0.4(4) ?
C6 C1 C2 N3 . . . . 178.2(2) ?
O2 N3 C2 C3 . . . . 4.9(4) ?
O1 N3 C2 C3 . . . . -173.6(3) ?
O2 N3 C2 C1 . . . . -174.9(3) ?
O1 N3 C2 C1 . . . . 6.6(4) ?
C1 C2 C3 C4 . . . . 0.6(4) ?
N3 C2 C3 C4 . . . . -179.3(2) ?
C2 C3 C4 C5 . . . . 0.3(4) ?
C2 C3 C4 N4 . . . . -179.8(2) ?
O4 N4 C4 C3 . . . . 175.4(3) ?
O3 N4 C4 C3 . . . . -5.5(4) ?
O4 N4 C4 C5 . . . . -4.7(4) ?
O3 N4 C4 C5 . . . . 174.4(3) ?
C3 C4 C5 C6 . . . . 0.0(4) ?
N4 C4 C5 C6 . . . . -179.9(2) ?
C4 C5 C6 C1 . . . . -1.2(4) ?
N1 C1 C6 C5 . . . . -179.3(2) ?
C2 C1 C6 C5 . . . . 2.0(4) ?
N1 N2 C7 C8 . . . . -179.8(2) ?
N2 C7 C8 C13 . . . . -5.0(4) ?
N2 C7 C8 C9 . . . . 175.9(2) ?
C14 O5 C9 C8 . . . . 129.0(3) ?
C14 O5 C9 C10 . . . . -57.3(4) ?
C13 C8 C9 O5 . . . . 174.7(2) ?
C7 C8 C9 O5 . . . . -6.3(4) ?
C13 C8 C9 C10 . . . . 0.9(4) ?
C7 C8 C9 C10 . . . . 180.0(2) ?
C15 O6 C10 C11 . . . . -7.7(4) ?
C15 O6 C10 C9 . . . . 173.9(3) ?
O5 C9 C10 O6 . . . . 3.7(4) ?
C8 C9 C10 O6 . . . . 177.2(2) ?
O5 C9 C10 C11 . . . . -174.8(2) ?
C8 C9 C10 C11 . . . . -1.4(4) ?
O6 C10 C11 C12 . . . . -177.0(3) ?
C9 C10 C11 C12 . . . . 1.3(4) ?
C10 C11 C12 C13 . . . . -0.9(5) ?
C11 C12 C13 C8 . . . . 0.4(5) ?
C9 C8 C13 C12 . . . . -0.5(4) ?
C7 C8 C13 C12 . . . . -179.5(3) ?

loop_
_cod_related_entry_id
_cod_related_entry_database
_cod_related_entry_code
1 ChemSpider 7960397
